data_4087882
loop_
_publ_author_name
'Jia, Xiaofei'
'Zhang, Mengru'
'Pan, Fan'
'Babahan, Ilknur'
'Ding, Kuiling'
'Jia, Li'
'Crandall, Laura A.'
'Ziegler, Christopher J.'

_publ_section_title
;
 Zwitterionic Nickel(II) Catalyst for CO--Ethylene Alternating
 Copolymerization
;
_journal_issue 20
_journal_name_full Organometallics
_journal_page_first 4798
_journal_paper_doi 10.1021/acs.organomet.5b00676
_journal_volume 34
_journal_year 2015
_chemical_formula_sum 'C60 H57.85 B Cl0.15 Ni P3'
_chemical_formula_weight 946.66
_space_group_IT_number 14
_space_group_name_Hall '-P 2yn'
_space_group_name_H-M_alt 'P 1 21/n 1'
_symmetry_cell_setting monoclinic
_symmetry_space_group_name_H-M 'P 1 21/n 1'
_atom_sites_solution_hydrogens geom
_atom_sites_solution_primary direct
_atom_sites_solution_secondary difmap
_audit_creation_method SHELXL-97
_cell_angle_alpha 90.00
_cell_angle_beta 109.426(5)
_cell_angle_gamma 90.00
_cell_formula_units_Z 4
_cell_length_a 16.2151(18)
_cell_length_b 16.799(2)
_cell_length_c 23.914(3)
_cell_measurement_temperature 100(2)
_cell_volume 6143.3(13)
_computing_structure_refinement 'SHELXL-97 (Sheldrick, 2008)'
_computing_structure_solution 'SHELXS-97 (Sheldrick, 2008)'
_diffrn_ambient_temperature 100(2)
_diffrn_measured_fraction_theta_full 0.964
_diffrn_measured_fraction_theta_max 0.964
_diffrn_radiation_monochromator graphite
_diffrn_radiation_source 'fine-focus sealed tube'
_diffrn_radiation_type CuK\a
_diffrn_radiation_wavelength 1.54178
_diffrn_reflns_av_R_equivalents 0.0354
_diffrn_reflns_av_sigmaI/netI 0.0218
_diffrn_reflns_limit_h_max 17
_diffrn_reflns_limit_h_min -18
_diffrn_reflns_limit_k_max 19
_diffrn_reflns_limit_k_min -19
_diffrn_reflns_limit_l_max 27
_diffrn_reflns_limit_l_min -20
_diffrn_reflns_number 69739
_diffrn_reflns_theta_full 65.44
_diffrn_reflns_theta_max 65.43
_diffrn_reflns_theta_min 2.90
_exptl_absorpt_coefficient_mu 1.485
_exptl_absorpt_correction_T_max 0.7526
_exptl_absorpt_correction_T_min 0.6423
_exptl_absorpt_correction_type multi-scan
_exptl_absorpt_process_details SADABS
_exptl_crystal_colour Orange
_exptl_crystal_density_diffrn 1.024
_exptl_crystal_density_meas ?
_exptl_crystal_density_method 'not measured'
_exptl_crystal_description Block
_exptl_crystal_F_000 1994
_exptl_crystal_size_max 0.332
_exptl_crystal_size_mid 0.225
_exptl_crystal_size_min 0.184
_refine_diff_density_max 0.757
_refine_diff_density_min -0.601
_refine_diff_density_rms 0.057
_refine_ls_extinction_method none
_refine_ls_goodness_of_fit_ref 1.000
_refine_ls_hydrogen_treatment mixed
_refine_ls_matrix_type full
_refine_ls_number_parameters 657
_refine_ls_number_reflns 10190
_refine_ls_number_restraints 0
_refine_ls_restrained_S_all 1.000
_refine_ls_R_factor_all 0.0568
_refine_ls_R_factor_gt 0.0537
_refine_ls_shift/su_max 0.001
_refine_ls_shift/su_mean 0.000
_refine_ls_structure_factor_coef Fsqd
_refine_ls_weighting_details 'calc w=1/[\s^2^(Fo^2^)+(0.0636P)^2^+8.7084P] where P=(Fo^2^+2Fc^2^)/3'
_refine_ls_weighting_scheme calc
_refine_ls_wR_factor_gt 0.1368
_refine_ls_wR_factor_ref 0.1392
_reflns_number_gt 9361
_reflns_number_total 10190
_reflns_threshold_expression >2sigma(I)
_cod_data_source_file om5b00676_si_002.cif
_cod_data_source_block 2
_cod_depositor_comments
;
The following automatic conversions were performed:

data item '_symmetry_cell_setting' value 'Monoclinic' was changed to
'monoclinic' in accordance with the
/home/saulius/struct/COD-crude-data/automatic-downloads/DataCite-retrospective/ACS/depositions/lib/dictionaries/cif_core.dic
dictionary named 'cif_core.dic' version 2.4.2 last updated on
2011-04-26.

data item '_exptl_crystal_density_meas' value 'not measured' was
changed to '?' -- the value is perceived as not measured.

Automatic conversion script
Id: cif_fix_values 6909 2019-04-08 15:41:33Z antanas 
;
_cod_original_cell_volume 6143.3(12)
_cod_original_sg_symbol_H-M P21/n
_cod_database_code 4087882

loop_
_symmetry_equiv_pos_as_xyz
'x, y, z'
'-x+1/2, y+1/2, -z+1/2'
'-x, -y, -z'
'x-1/2, -y-1/2, z-1/2'

loop_
_atom_site_label
_atom_site_type_symbol
_atom_site_fract_x
_atom_site_fract_y
_atom_site_fract_z
_atom_site_U_iso_or_equiv
_atom_site_adp_type
_atom_site_occupancy
_atom_site_symmetry_multiplicity
_atom_site_calc_flag
_atom_site_refinement_flags
_atom_site_disorder_assembly
_atom_site_disorder_group
B1 B 0.91023(17) 0.42479(17) 0.15277(12) 0.0276(6) Uani 1 1 d . . .
C1 C 0.50544(16) 0.30711(15) 0.18109(11) 0.0313(5) Uani 1 1 d . . .
C2 C 0.42006(18) 0.28092(16) 0.16968(13) 0.0402(6) Uani 1 1 d . . .
H2 H 0.3725 0.3133 0.1473 0.048 Uiso 1 1 calc R . .
C3 C 0.4042(2) 0.20784(18) 0.19084(16) 0.0547(8) Uani 1 1 d . . .
H3 H 0.3457 0.1903 0.1830 0.066 Uiso 1 1 calc R . .
C4 C 0.4725(2) 0.16036(19) 0.22318(18) 0.0637(10) Uani 1 1 d . . .
H4 H 0.4615 0.1102 0.2376 0.076 Uiso 1 1 calc R . .
C5 C 0.5566(2) 0.1860(2) 0.23446(19) 0.0690(11) Uani 1 1 d . . .
H5 H 0.6039 0.1536 0.2572 0.083 Uiso 1 1 calc R . .
C6 C 0.5736(2) 0.25868(18) 0.21313(15) 0.0509(8) Uani 1 1 d . . .
H6 H 0.6323 0.2752 0.2206 0.061 Uiso 1 1 calc R . .
C7 C 0.46068(14) 0.42705(14) 0.08626(10) 0.0276(5) Uani 1 1 d . . .
C8 C 0.42045(17) 0.36826(15) 0.04590(11) 0.0362(6) Uani 1 1 d . . .
H8 H 0.4282 0.3139 0.0574 0.043 Uiso 1 1 calc R . .
C9 C 0.36854(19) 0.38859(17) -0.01160(12) 0.0423(6) Uani 1 1 d . . .
H9 H 0.3404 0.3481 -0.0390 0.051 Uiso 1 1 calc R . .
C10 C 0.35802(17) 0.46749(17) -0.02878(12) 0.0383(6) Uani 1 1 d . . .
H10 H 0.3220 0.4813 -0.0678 0.046 Uiso 1 1 calc R . .
C11 C 0.39984(16) 0.52622(16) 0.01077(11) 0.0344(6) Uani 1 1 d . . .
H11 H 0.3938 0.5804 -0.0013 0.041 Uiso 1 1 calc R . .
C12 C 0.45069(16) 0.50641(14) 0.06813(11) 0.0305(5) Uani 1 1 d . . .
H12 H 0.4789 0.5472 0.0953 0.037 Uiso 1 1 calc R . .
C13 C 0.63869(14) 0.40689(13) 0.16150(10) 0.0254(5) Uani 1 1 d . . .
C14 C 0.69927(15) 0.45899(15) 0.19931(10) 0.0281(5) Uani 1 1 d . . .
C15 C 0.78341(15) 0.46354(15) 0.19615(10) 0.0290(5) Uani 1 1 d . . .
H15 H 0.8238 0.4996 0.2217 0.035 Uiso 1 1 calc R . .
C16 C 0.81136(14) 0.41708(14) 0.15678(10) 0.0259(5) Uani 1 1 d . . .
C17 C 0.74880(15) 0.36434(14) 0.12089(10) 0.0261(5) Uani 1 1 d . . .
H17 H 0.7651 0.3308 0.0943 0.031 Uiso 1 1 calc R . .
C18 C 0.66421(15) 0.35899(14) 0.12250(10) 0.0259(5) Uani 1 1 d . . .
H18 H 0.6238 0.3228 0.0971 0.031 Uiso 1 1 calc R . .
C19 C 0.7194(2) 0.4834(2) 0.32520(13) 0.0619(10) Uani 1 1 d . . .
H19 H 0.6972 0.5154 0.3524 0.074 Uiso 1 1 calc R . .
C20 C 0.6964(3) 0.3971(3) 0.33190(15) 0.0866(14) Uani 1 1 d . . .
H20A H 0.7192 0.3632 0.3070 0.130 Uiso 1 1 calc R . .
H20B H 0.6327 0.3914 0.3195 0.130 Uiso 1 1 calc R . .
H20C H 0.7223 0.3809 0.3735 0.130 Uiso 1 1 calc R . .
C21 C 0.8185(3) 0.4963(3) 0.34506(16) 0.0948(17) Uani 1 1 d . . .
H21A H 0.8444 0.4828 0.3872 0.142 Uiso 1 1 calc R . .
H21B H 0.8307 0.5522 0.3391 0.142 Uiso 1 1 calc R . .
H21C H 0.8436 0.4622 0.3217 0.142 Uiso 1 1 calc R . .
C22 C 0.69688(18) 0.62001(19) 0.24333(15) 0.0522(8) Uani 1 1 d . . .
H22 H 0.7604 0.6176 0.2479 0.063 Uiso 1 1 calc R . .
C23 C 0.6871(2) 0.6751(2) 0.29129(19) 0.0713(11) Uani 1 1 d . . .
H23A H 0.7137 0.7268 0.2888 0.107 Uiso 1 1 calc R . .
H23B H 0.7163 0.6515 0.3304 0.107 Uiso 1 1 calc R . .
H23C H 0.6249 0.6826 0.2856 0.107 Uiso 1 1 calc R . .
C24 C 0.6487(3) 0.65288(19) 0.18261(17) 0.0621(9) Uani 1 1 d . . .
H24A H 0.5867 0.6595 0.1780 0.093 Uiso 1 1 calc R . .
H24B H 0.6544 0.6160 0.1524 0.093 Uiso 1 1 calc R . .
H24C H 0.6736 0.7046 0.1780 0.093 Uiso 1 1 calc R . .
C25 C 0.92896(15) 0.34799(14) 0.11629(11) 0.0291(5) Uani 1 1 d . . .
C26 C 0.90143(17) 0.34480(15) 0.05447(12) 0.0359(6) Uani 1 1 d . . .
H26 H 0.8717 0.3894 0.0324 0.043 Uiso 1 1 calc R . .
C27 C 0.9161(2) 0.27827(18) 0.02394(15) 0.0493(8) Uani 1 1 d . . .
H27 H 0.8968 0.2781 -0.0182 0.059 Uiso 1 1 calc R . .
C28 C 0.9590(2) 0.21227(18) 0.0556(2) 0.0622(10) Uani 1 1 d . . .
H28 H 0.9700 0.1670 0.0353 0.075 Uiso 1 1 calc R . .
C29 C 0.9852(2) 0.21314(18) 0.11653(19) 0.0591(9) Uani 1 1 d . . .
H29 H 1.0137 0.1680 0.1385 0.071 Uiso 1 1 calc R . .
C30 C 0.97004(17) 0.27944(16) 0.14587(15) 0.0433(7) Uani 1 1 d . . .
H30 H 0.9883 0.2785 0.1880 0.052 Uiso 1 1 calc R . .
C31 C 0.98325(16) 0.42729(17) 0.22022(11) 0.0379(6) Uani 1 1 d . . .
C32 C 0.9690(2) 0.4005(4) 0.27088(16) 0.101(2) Uani 1 1 d . . .
H32 H 0.9138 0.3777 0.2673 0.122 Uiso 1 1 calc R . .
C33 C 1.0321(3) 0.4055(5) 0.32710(17) 0.158(4) Uani 1 1 d . . .
H33 H 1.0187 0.3872 0.3607 0.190 Uiso 1 1 calc R . .
C34 C 1.1129(3) 0.4364(4) 0.33434(17) 0.120(2) Uani 1 1 d . . .
H34 H 1.1557 0.4404 0.3727 0.144 Uiso 1 1 calc R . .
C35 C 1.1305(2) 0.4610(2) 0.28588(17) 0.0690(12) Uani 1 1 d . . .
H35 H 1.1871 0.4808 0.2898 0.083 Uiso 1 1 calc R . .
C36 C 1.06671(17) 0.45780(16) 0.23039(13) 0.0418(7) Uani 1 1 d . . .
H36 H 1.0808 0.4775 0.1974 0.050 Uiso 1 1 calc R . .
C37 C 0.91963(15) 0.50910(14) 0.11956(10) 0.0272(5) Uani 1 1 d . . .
C38 C 0.98205(17) 0.51656(15) 0.09105(12) 0.0344(6) Uani 1 1 d . . .
H38 H 1.0150 0.4710 0.0881 0.041 Uiso 1 1 calc R . .
C39 C 0.99766(18) 0.58817(16) 0.06688(13) 0.0411(6) Uani 1 1 d . . .
H39 H 1.0410 0.5906 0.0483 0.049 Uiso 1 1 calc R . .
C40 C 0.95098(18) 0.65498(16) 0.06978(13) 0.0429(7) Uani 1 1 d . . .
H40 H 0.9618 0.7039 0.0536 0.051 Uiso 1 1 calc R . .
C41 C 0.88751(18) 0.65010(16) 0.09680(13) 0.0409(6) Uani 1 1 d . . .
H41 H 0.8543 0.6958 0.0991 0.049 Uiso 1 1 calc R . .
C42 C 0.87257(16) 0.57804(15) 0.12057(11) 0.0323(5) Uani 1 1 d . . .
H42 H 0.8282 0.5758 0.1383 0.039 Uiso 1 1 calc R . .
C43 C 0.33603(17) 0.60459(18) 0.21185(13) 0.0424(7) Uani 1 1 d . A .
C44 C 0.24464(19) 0.6135(2) 0.19270(15) 0.0556(9) Uani 1 1 d . . .
H44 H 0.2080 0.5679 0.1861 0.067 Uiso 1 1 calc R . .
C45 C 0.2084(2) 0.6886(3) 0.18355(18) 0.0783(13) Uani 1 1 d . . .
H45 H 0.1467 0.6945 0.1713 0.094 Uiso 1 1 calc R . .
C46 C 0.2605(2) 0.7553(3) 0.1920(2) 0.1012(19) Uani 1 1 d . . .
H46 H 0.2348 0.8067 0.1840 0.121 Uiso 1 1 calc R . .
C47 C 0.3500(3) 0.7472(2) 0.2120(2) 0.107(2) Uani 1 1 d . . .
H47 H 0.3864 0.7930 0.2192 0.128 Uiso 1 1 calc R . .
C48 C 0.3870(2) 0.6722(2) 0.22161(18) 0.0666(11) Uani 1 1 d . . .
H48 H 0.4488 0.6672 0.2352 0.080 Uiso 1 1 calc R . .
C49 C 0.29722(16) 0.44727(17) 0.17170(12) 0.0376(6) Uani 1 1 d . A .
C50 C 0.27170(16) 0.46437(16) 0.11104(12) 0.0355(6) Uani 1 1 d . . .
H50 H 0.3013 0.5049 0.0975 0.043 Uiso 1 1 calc R . .
C51 C 0.20361(17) 0.42302(17) 0.07020(13) 0.0422(7) Uani 1 1 d . . .
H51 H 0.1869 0.4352 0.0291 0.051 Uiso 1 1 calc R . .
C52 C 0.16050(18) 0.36402(18) 0.09001(15) 0.0485(8) Uani 1 1 d . . .
H52 H 0.1138 0.3357 0.0625 0.058 Uiso 1 1 calc R . .
C53 C 0.1851(2) 0.3464(2) 0.14940(16) 0.0544(8) Uani 1 1 d . . .
H53 H 0.1554 0.3056 0.1626 0.065 Uiso 1 1 calc R . .
C54 C 0.25344(19) 0.38778(19) 0.19055(14) 0.0500(8) Uani 1 1 d . . .
H54 H 0.2699 0.3751 0.2315 0.060 Uiso 1 1 calc R . .
C61 C 0.3961(7) 0.4616(7) 0.2984(6) 0.027(3) Uani 0.50 1 d P A 2
C62 C 0.3657(6) 0.5038(6) 0.3359(4) 0.041(2) Uani 0.50 1 d P A 2
H62 H 0.3396 0.5545 0.3243 0.049 Uiso 0.50 1 calc PR A 2
C63 C 0.3728(7) 0.4723(11) 0.3920(5) 0.053(4) Uani 0.50 1 d P A 2
H63 H 0.3526 0.5014 0.4190 0.063 Uiso 0.50 1 calc PR A 2
C64 C 0.4108(7) 0.3961(10) 0.4070(6) 0.072(4) Uani 0.50 1 d P A 2
H64 H 0.4157 0.3734 0.4443 0.087 Uiso 0.50 1 calc PR A 2
C65 C 0.4408(6) 0.3544(7) 0.3678(4) 0.065(3) Uani 0.50 1 d P A 2
H65 H 0.4668 0.3036 0.3787 0.078 Uiso 0.50 1 calc PR A 2
C66 C 0.4335(6) 0.3856(6) 0.3134(5) 0.041(2) Uani 0.50 1 d P A 2
H66 H 0.4533 0.3564 0.2863 0.049 Uiso 0.50 1 calc PR A 2
C55 C 0.3795(8) 0.4886(7) 0.2933(6) 0.028(2) Uani 0.50 1 d P A 1
C56 C 0.3512(6) 0.5413(5) 0.3299(5) 0.0385(19) Uani 0.50 1 d P A 1
H56 H 0.3313 0.5930 0.3156 0.046 Uiso 0.50 1 calc PR A 1
C57 C 0.3520(6) 0.5190(5) 0.3857(4) 0.048(2) Uani 0.50 1 d P A 1
H57 H 0.3315 0.5547 0.4090 0.058 Uiso 0.50 1 calc PR A 1
C58 C 0.3835(11) 0.4434(9) 0.4077(7) 0.055(4) Uani 0.50 1 d P A 1
H58 H 0.3845 0.4283 0.4462 0.066 Uiso 0.50 1 calc PR A 1
C59 C 0.4124(7) 0.3918(6) 0.3748(5) 0.056(2) Uani 0.50 1 d P A 1
H59 H 0.4323 0.3402 0.3895 0.067 Uiso 0.50 1 calc PR A 1
C60 C 0.4125(7) 0.4161(7) 0.3172(6) 0.041(3) Uani 0.50 1 d P A 1
H60 H 0.4359 0.3813 0.2950 0.049 Uiso 0.50 1 calc PR A 1
Cl1 Cl 0.5563(4) 0.5676(3) 0.3175(2) 0.0578(13) Uani 0.15 1 d P . .
Ni1 Ni 0.52097(3) 0.50028(2) 0.225306(19) 0.03068(13) Uani 1 1 d . A .
P1 P 0.52739(4) 0.40841(3) 0.16285(3) 0.02542(14) Uani 1 1 d . . .
P2 P 0.65968(4) 0.51713(4) 0.24946(3) 0.03423(16) Uani 1 1 d . . .
P3 P 0.38510(4) 0.50614(4) 0.22273(3) 0.03259(16) Uani 1 1 d . . .
H1NI H 0.526(2) 0.561(2) 0.2670(15) 0.042(9) Uiso 0.85 1 d P . .

loop_
_atom_site_aniso_label
_atom_site_aniso_U_11
_atom_site_aniso_U_22
_atom_site_aniso_U_33
_atom_site_aniso_U_23
_atom_site_aniso_U_13
_atom_site_aniso_U_12
B1 0.0219(13) 0.0337(14) 0.0267(14) 0.0036(11) 0.0073(11) 0.0016(10)
C1 0.0339(13) 0.0327(13) 0.0306(13) 0.0065(10) 0.0153(11) 0.0017(10)
C2 0.0371(14) 0.0304(13) 0.0511(16) 0.0053(12) 0.0118(12) -0.0036(11)
C3 0.0510(18) 0.0383(16) 0.077(2) 0.0086(15) 0.0249(16) -0.0096(13)
C4 0.073(2) 0.0391(17) 0.091(3) 0.0299(17) 0.044(2) 0.0103(16)
C5 0.059(2) 0.055(2) 0.105(3) 0.044(2) 0.044(2) 0.0276(17)
C6 0.0413(16) 0.0503(17) 0.070(2) 0.0288(15) 0.0313(15) 0.0146(13)
C7 0.0212(11) 0.0323(12) 0.0297(12) 0.0029(10) 0.0087(9) 0.0019(9)
C8 0.0417(14) 0.0297(13) 0.0343(14) 0.0015(11) 0.0087(11) -0.0001(11)
C9 0.0452(16) 0.0418(15) 0.0329(14) -0.0048(12) 0.0036(12) -0.0055(12)
C10 0.0321(13) 0.0471(16) 0.0312(13) 0.0056(12) 0.0046(11) 0.0017(11)
C11 0.0319(13) 0.0326(13) 0.0361(14) 0.0077(11) 0.0081(11) 0.0035(10)
C12 0.0261(12) 0.0306(13) 0.0333(13) 0.0026(10) 0.0079(10) -0.0018(9)
C13 0.0237(11) 0.0294(12) 0.0220(11) 0.0054(9) 0.0062(9) 0.0036(9)
C14 0.0259(12) 0.0362(13) 0.0214(11) 0.0026(9) 0.0067(9) 0.0027(10)
C15 0.0230(11) 0.0354(13) 0.0252(12) 0.0012(10) 0.0035(9) -0.0007(10)
C16 0.0232(11) 0.0294(12) 0.0236(11) 0.0080(9) 0.0058(9) 0.0038(9)
C17 0.0272(12) 0.0275(12) 0.0254(11) 0.0040(9) 0.0111(9) 0.0034(9)
C18 0.0248(11) 0.0271(12) 0.0246(11) 0.0019(9) 0.0064(9) -0.0009(9)
C19 0.064(2) 0.091(3) 0.0245(15) -0.0089(15) 0.0066(14) 0.0210(19)
C20 0.123(4) 0.105(3) 0.0303(17) 0.0197(19) 0.024(2) 0.044(3)
C21 0.061(2) 0.169(5) 0.0354(19) -0.019(2) -0.0090(17) 0.034(3)
C22 0.0291(14) 0.0557(18) 0.077(2) -0.0353(17) 0.0248(14) -0.0126(13)
C23 0.054(2) 0.068(2) 0.088(3) -0.046(2) 0.0182(19) -0.0103(17)
C24 0.084(2) 0.0381(17) 0.080(2) -0.0043(16) 0.048(2) -0.0080(16)
C25 0.0231(11) 0.0300(12) 0.0389(14) 0.0047(10) 0.0167(10) -0.0025(9)
C26 0.0406(14) 0.0292(13) 0.0440(15) -0.0031(11) 0.0224(12) -0.0064(11)
C27 0.0527(17) 0.0459(17) 0.0629(19) -0.0208(14) 0.0372(16) -0.0203(14)
C28 0.057(2) 0.0282(15) 0.122(3) -0.0207(18) 0.057(2) -0.0096(14)
C29 0.0477(18) 0.0343(16) 0.103(3) 0.0083(17) 0.0358(19) 0.0075(13)
C30 0.0322(14) 0.0370(15) 0.0650(19) 0.0125(13) 0.0221(13) 0.0066(11)
C31 0.0272(13) 0.0566(17) 0.0290(13) 0.0016(12) 0.0082(11) 0.0147(12)
C32 0.0333(17) 0.228(6) 0.047(2) 0.057(3) 0.0182(15) 0.044(3)
C33 0.060(3) 0.381(11) 0.037(2) 0.057(4) 0.0210(19) 0.094(4)
C34 0.059(3) 0.242(7) 0.037(2) -0.030(3) -0.0131(18) 0.077(3)
C35 0.0441(18) 0.067(2) 0.068(2) -0.0278(19) -0.0184(17) 0.0222(16)
C36 0.0323(14) 0.0373(15) 0.0456(16) -0.0083(12) -0.0009(12) 0.0063(11)
C37 0.0229(11) 0.0308(12) 0.0245(12) -0.0026(9) 0.0034(9) -0.0048(9)
C38 0.0327(13) 0.0315(13) 0.0404(14) -0.0003(11) 0.0141(11) -0.0049(10)
C39 0.0387(14) 0.0374(15) 0.0522(17) 0.0009(12) 0.0219(13) -0.0099(11)
C40 0.0443(15) 0.0306(14) 0.0522(17) 0.0036(12) 0.0141(13) -0.0119(12)
C41 0.0369(14) 0.0297(13) 0.0534(17) 0.0005(12) 0.0116(12) 0.0011(11)
C42 0.0277(12) 0.0335(13) 0.0340(13) -0.0003(10) 0.0078(10) -0.0016(10)
C43 0.0303(13) 0.0545(17) 0.0439(15) -0.0260(13) 0.0143(12) -0.0022(12)
C44 0.0310(15) 0.079(2) 0.0595(19) -0.0313(17) 0.0185(14) -0.0018(15)
C45 0.0345(17) 0.101(3) 0.087(3) -0.057(2) 0.0042(17) 0.0185(18)
C46 0.055(2) 0.080(3) 0.130(4) -0.076(3) -0.021(2) 0.024(2)
C47 0.053(2) 0.053(2) 0.163(5) -0.060(3) -0.032(3) 0.0111(18)
C48 0.0332(16) 0.0492(19) 0.099(3) -0.0347(19) -0.0025(16) 0.0004(13)
C49 0.0298(13) 0.0450(15) 0.0418(15) -0.0118(12) 0.0172(11) -0.0113(11)
C50 0.0258(12) 0.0404(14) 0.0423(15) -0.0094(11) 0.0140(11) -0.0040(10)
C51 0.0269(13) 0.0511(17) 0.0471(16) -0.0177(13) 0.0104(12) -0.0015(12)
C52 0.0305(14) 0.0539(18) 0.063(2) -0.0298(15) 0.0187(13) -0.0125(12)
C53 0.0470(17) 0.0564(19) 0.071(2) -0.0220(16) 0.0349(16) -0.0265(15)
C54 0.0453(16) 0.0580(19) 0.0540(18) -0.0122(15) 0.0262(14) -0.0254(14)
C61 0.021(4) 0.023(8) 0.033(4) 0.017(5) 0.004(3) 0.008(4)
C62 0.031(4) 0.062(6) 0.030(4) -0.004(5) 0.011(3) -0.006(4)
C63 0.036(4) 0.098(16) 0.025(5) 0.017(7) 0.011(4) -0.001(7)
C64 0.064(6) 0.104(10) 0.039(5) 0.029(8) 0.003(5) -0.020(6)
C65 0.051(5) 0.068(6) 0.057(5) 0.031(5) -0.007(4) -0.017(4)
C66 0.035(4) 0.034(6) 0.045(5) 0.012(4) 0.002(3) -0.006(4)
C55 0.026(5) 0.027(6) 0.032(5) 0.006(4) 0.011(4) -0.001(4)
C56 0.044(4) 0.042(4) 0.040(4) -0.014(4) 0.028(3) -0.012(4)
C57 0.052(5) 0.059(5) 0.042(4) -0.003(4) 0.025(4) -0.005(4)
C58 0.076(8) 0.055(9) 0.040(8) 0.008(7) 0.027(7) -0.011(6)
C59 0.072(6) 0.040(5) 0.057(6) 0.006(5) 0.023(6) -0.010(4)
C60 0.046(6) 0.026(7) 0.055(5) -0.012(5) 0.022(5) -0.008(5)
Cl1 0.057(3) 0.073(3) 0.055(3) -0.029(3) 0.035(2) -0.021(3)
Ni1 0.0285(2) 0.0331(2) 0.0355(2) -0.00541(17) 0.01743(19) -0.00408(16)
P1 0.0228(3) 0.0288(3) 0.0256(3) 0.0029(2) 0.0091(2) 0.0012(2)
P2 0.0286(3) 0.0462(4) 0.0278(3) -0.0100(3) 0.0093(3) -0.0015(3)
P3 0.0265(3) 0.0435(4) 0.0327(3) -0.0101(3) 0.0165(3) -0.0117(3)

loop_
_atom_type_symbol
_atom_type_description
_atom_type_scat_dispersion_real
_atom_type_scat_dispersion_imag
_atom_type_scat_source
C C 0.0181 0.0091 'International Tables Vol C Tables 4.2.6.8 and 6.1.1.4'
H H 0.0000 0.0000 'International Tables Vol C Tables 4.2.6.8 and 6.1.1.4'
B B 0.0090 0.0039 'International Tables Vol C Tables 4.2.6.8 and 6.1.1.4'
P P 0.2955 0.4335 'International Tables Vol C Tables 4.2.6.8 and 6.1.1.4'
Ni Ni -3.0029 0.5091 'International Tables Vol C Tables 4.2.6.8 and 6.1.1.4'
Cl Cl 0.3639 0.7018 'International Tables Vol C Tables 4.2.6.8 and 6.1.1.4'

loop_
_geom_angle_atom_site_label_1
_geom_angle_atom_site_label_2
_geom_angle_atom_site_label_3
_geom_angle
C25 B1 C16 109.01(19)
C25 B1 C31 109.83(19)
C16 B1 C31 109.94(19)
C25 B1 C37 110.78(19)
C16 B1 C37 110.05(19)
C31 B1 C37 107.2(2)
C6 C1 C2 118.9(2)
C6 C1 P1 120.0(2)
C2 C1 P1 120.66(19)
C3 C2 C1 120.2(3)
C4 C3 C2 120.5(3)
C5 C4 C3 119.5(3)
C4 C5 C6 120.8(3)
C1 C6 C5 120.2(3)
C8 C7 C12 119.1(2)
C8 C7 P1 124.36(19)
C12 C7 P1 116.53(18)
C7 C8 C9 120.2(2)
C10 C9 C8 120.2(2)
C11 C10 C9 119.9(2)
C10 C11 C12 120.1(2)
C11 C12 C7 120.4(2)
C18 C13 C14 119.5(2)
C18 C13 P1 122.52(17)
C14 C13 P1 117.90(17)
C15 C14 C13 119.3(2)
C15 C14 P2 124.91(19)
C13 C14 P2 115.82(17)
C14 C15 C16 123.0(2)
C17 C16 C15 115.5(2)
C17 C16 B1 122.3(2)
C15 C16 B1 122.2(2)
C18 C17 C16 122.9(2)
C17 C18 C13 119.8(2)
C20 C19 C21 111.8(4)
C20 C19 P2 109.3(2)
C21 C19 P2 114.6(3)
C24 C22 C23 110.6(3)
C24 C22 P2 109.9(2)
C23 C22 P2 112.9(3)
C26 C25 C30 115.8(2)
C26 C25 B1 122.9(2)
C30 C25 B1 121.3(2)
C25 C26 C27 122.3(3)
C28 C27 C26 119.6(3)
C29 C28 C27 119.3(3)
C28 C29 C30 120.2(3)
C29 C30 C25 122.8(3)
C32 C31 C36 113.8(3)
C32 C31 B1 124.9(3)
C36 C31 B1 121.3(2)
C31 C32 C33 122.8(4)
C34 C33 C32 120.7(4)
C35 C34 C33 118.5(3)
C34 C35 C36 120.4(4)
C35 C36 C31 123.7(3)
C42 C37 C38 115.0(2)
C42 C37 B1 124.4(2)
C38 C37 B1 120.4(2)
C39 C38 C37 122.6(2)
C40 C39 C38 120.5(3)
C39 C40 C41 118.9(2)
C40 C41 C42 119.9(2)
C37 C42 C41 123.1(2)
C48 C43 C44 118.4(3)
C48 C43 P3 121.1(2)
C44 C43 P3 120.5(2)
C45 C44 C43 119.7(3)
C46 C45 C44 120.9(3)
C47 C46 C45 119.7(4)
C46 C47 C48 119.9(4)
C43 C48 C47 121.4(3)
C54 C49 C50 118.6(2)
C54 C49 P3 122.9(2)
C50 C49 P3 118.5(2)
C51 C50 C49 121.1(3)
C52 C51 C50 119.4(3)
C53 C52 C51 120.1(3)
C52 C53 C54 120.7(3)
C49 C54 C53 120.1(3)
C62 C61 C66 121.8(10)
C62 C61 P3 118.6(7)
C66 C61 P3 119.5(10)
C61 C62 C63 119.9(11)
C62 C63 C64 118.1(11)
C65 C64 C63 120.7(10)
C66 C65 C64 120.7(10)
C65 C66 C61 118.8(11)
C60 C55 C56 117.1(12)
C60 C55 P3 114.5(10)
C56 C55 P3 128.3(7)
C57 C56 C55 121.6(8)
C56 C57 C58 119.5(10)
C59 C58 C57 120.9(12)
C58 C59 C60 119.0(10)
C55 C60 C59 121.8(11)
P2 Ni1 P1 89.61(3)
P2 Ni1 P3 163.28(3)
P1 Ni1 P3 106.90(3)
P2 Ni1 Cl1 77.25(12)
P1 Ni1 Cl1 157.63(16)
P3 Ni1 Cl1 86.25(13)
C13 P1 C7 104.25(10)
C13 P1 C1 105.41(11)
C7 P1 C1 107.71(11)
C13 P1 Ni1 107.28(8)
C7 P1 Ni1 114.92(8)
C1 P1 Ni1 116.17(8)
C14 P2 C19 107.34(13)
C14 P2 C22 104.65(12)
C19 P2 C22 106.70(17)
C14 P2 Ni1 108.63(8)
C19 P2 Ni1 112.72(13)
C22 P2 Ni1 116.19(10)
C55 P3 C43 97.6(3)
C55 P3 C49 105.9(4)
C43 P3 C49 100.95(13)
C55 P3 C61 15.5(4)
C43 P3 C61 113.0(4)
C49 P3 C61 103.1(4)
C55 P3 Ni1 109.9(4)
C43 P3 Ni1 115.76(9)
C49 P3 Ni1 123.31(9)
C61 P3 Ni1 100.3(3)

loop_
_geom_bond_atom_site_label_1
_geom_bond_atom_site_label_2
_geom_bond_distance
B1 C25 1.641(4)
B1 C16 1.643(3)
B1 C31 1.654(4)
B1 C37 1.655(3)
C1 C6 1.381(4)
C1 C2 1.390(4)
C1 P1 1.821(2)
C2 C3 1.384(4)
C3 C4 1.375(5)
C4 C5 1.368(5)
C5 C6 1.386(4)
C7 C8 1.384(4)
C7 C12 1.395(3)
C7 P1 1.818(2)
C8 C9 1.395(4)
C9 C10 1.381(4)
C10 C11 1.379(4)
C11 C12 1.386(4)
C13 C18 1.395(3)
C13 C14 1.399(3)
C13 P1 1.816(2)
C14 C15 1.393(3)
C14 P2 1.821(2)
C15 C16 1.409(3)
C16 C17 1.404(3)
C17 C18 1.388(3)
C19 C20 1.519(6)
C19 C21 1.531(6)
C19 P2 1.837(3)
C22 C24 1.506(5)
C22 C23 1.523(4)
C22 P2 1.852(3)
C25 C26 1.396(4)
C25 C30 1.399(4)
C26 C27 1.398(4)
C27 C28 1.391(5)
C28 C29 1.376(5)
C29 C30 1.381(5)
C31 C32 1.382(4)
C31 C36 1.391(4)
C32 C33 1.395(6)
C33 C34 1.366(8)
C34 C35 1.348(7)
C35 C36 1.386(4)
C37 C42 1.392(3)
C37 C38 1.401(4)
C38 C39 1.394(4)
C39 C40 1.368(4)
C40 C41 1.388(4)
C41 C42 1.392(4)
C43 C48 1.378(4)
C43 C44 1.406(4)
C43 P3 1.816(3)
C44 C45 1.379(5)
C45 C46 1.377(6)
C46 C47 1.376(5)
C47 C48 1.380(5)
C49 C54 1.385(4)
C49 C50 1.400(4)
C49 P3 1.828(3)
C50 C51 1.392(4)
C51 C52 1.384(4)
C52 C53 1.374(5)
C53 C54 1.398(4)
C61 C62 1.358(17)
C61 C66 1.407(10)
C61 P3 1.912(12)
C62 C63 1.413(14)
C63 C64 1.41(2)
C64 C65 1.382(18)
C65 C66 1.371(14)
C55 C60 1.374(11)
C55 C56 1.424(16)
C55 P3 1.744(13)
C56 C57 1.382(14)
C57 C58 1.404(15)
C58 C59 1.36(2)
C59 C60 1.438(17)
Cl1 Ni1 2.372(5)
Ni1 P2 2.1468(8)
Ni1 P1 2.1741(7)
Ni1 P3 2.1856(8)

loop_
_platon_squeeze_void_nr
_platon_squeeze_void_average_x
_platon_squeeze_void_average_y
_platon_squeeze_void_average_z
_platon_squeeze_void_volume
_platon_squeeze_void_count_electrons
_platon_squeeze_void_content
1 0.000 0.500 0.500 748 209 ' '
2 0.500 1.000 1.000 748 209 ' '
